data_2210892
loop_
_publ_author_name
'Ding-Ben Chen'
'Ling Huang'

_publ_section_title
4-{[(1<i>E</i>)-(5-Chloro-2-hydroxyphenyl)methylene]amino}-1,5-dimethyl-2-phenyl-3<i>H</i>-pyrazol-3(2<i>H</i>)-one
_journal_coeditor_code BT2191
_journal_issue 11
_journal_name_full 'Acta Crystallographica Section E'
_journal_page_first o4853
_journal_page_last o4854
_journal_paper_doi 10.1107/S1600536806039870
_journal_volume 62
_journal_year 2006
_chemical_formula_iupac 'C18 H16 Cl N3 O2'
_chemical_formula_moiety 'C18 H16 Cl N3 O2'
_chemical_formula_sum 'C18 H16 Cl N3 O2'
_chemical_formula_weight 341.79
_chemical_name_systematic
;
4-{[(1E)-(5-Chloro-2-hydroxyphenyl)methylene]amino}-1,5-dimethyl-
2-phenyl-3H-pyrazol-3(2H)-one
;
_space_group_IT_number 14
_symmetry_cell_setting monoclinic
_symmetry_space_group_name_Hall '-P 2ybc'
_symmetry_space_group_name_H-M 'P 1 21/c 1'
_atom_sites_solution_hydrogens geom
_atom_sites_solution_primary direct
_atom_sites_solution_secondary difmap
_audit_creation_method SHELXL-97
_cell_angle_alpha 90.00
_cell_angle_beta 109.34(3)
_cell_angle_gamma 90.00
_cell_formula_units_Z 4
_cell_length_a 11.967(7)
_cell_length_b 7.041(4)
_cell_length_c 20.947(10)
_cell_measurement_reflns_used 1946
_cell_measurement_temperature 298(2)
_cell_measurement_theta_max 24.18
_cell_measurement_theta_min 3.07
_cell_volume 1665.4(16)
_computing_cell_refinement 'SAINT (Bruker, 2002)'
_computing_data_collection 'SMART (Bruker, 2002)'
_computing_data_reduction SAINT
_computing_molecular_graphics 'SHELXTL (Bruker, 2002)'
_computing_publication_material SHELXL97
_computing_structure_refinement 'SHELXL97 (Sheldrick, 1997)'
_computing_structure_solution 'SHELXS97 (Sheldrick, 1997)'
_diffrn_ambient_temperature 298(2)
_diffrn_measured_fraction_theta_full 0.960
_diffrn_measured_fraction_theta_max 0.960
_diffrn_measurement_device_type 'Bruker APEX area-detector'
_diffrn_measurement_method '\f and \w'
_diffrn_radiation_monochromator graphite
_diffrn_radiation_source 'fine-focus sealed tube'
_diffrn_radiation_type MoK\a
_diffrn_radiation_wavelength 0.71073
_diffrn_reflns_av_R_equivalents 0.0644
_diffrn_reflns_av_sigmaI/netI 0.0868
_diffrn_reflns_limit_h_max 12
_diffrn_reflns_limit_h_min -14
_diffrn_reflns_limit_k_max 8
_diffrn_reflns_limit_k_min -8
_diffrn_reflns_limit_l_max 23
_diffrn_reflns_limit_l_min -24
_diffrn_reflns_number 7432
_diffrn_reflns_theta_full 25.02
_diffrn_reflns_theta_max 25.02
_diffrn_reflns_theta_min 1.80
_diffrn_standards_number 0
_exptl_absorpt_coefficient_mu 0.245
_exptl_absorpt_correction_T_max 0.9692
_exptl_absorpt_correction_T_min 0.9391
_exptl_absorpt_correction_type multi-scan
_exptl_absorpt_process_details '(SADABS; Bruker, 2002)'
_exptl_crystal_colour Colorless
_exptl_crystal_density_diffrn 1.363
_exptl_crystal_density_method 'not measured'
_exptl_crystal_description Block
_exptl_crystal_F_000 712
_exptl_crystal_size_max 0.26
_exptl_crystal_size_mid 0.18
_exptl_crystal_size_min 0.12
_refine_diff_density_max 0.291
_refine_diff_density_min -0.285
_refine_ls_extinction_method none
_refine_ls_goodness_of_fit_ref 1.077
_refine_ls_hydrogen_treatment constr
_refine_ls_matrix_type full
_refine_ls_number_parameters 220
_refine_ls_number_reflns 2830
_refine_ls_number_restraints 0
_refine_ls_restrained_S_all 1.077
_refine_ls_R_factor_all 0.1171
_refine_ls_R_factor_gt 0.0706
_refine_ls_shift/su_max 0.002
_refine_ls_shift/su_mean 0.000
_refine_ls_structure_factor_coef Fsqd
_refine_ls_weighting_details 'calc w=1/[\s^2^(Fo^2^)+(0.0862P)^2^] where P=(Fo^2^+2Fc^2^)/3'
_refine_ls_weighting_scheme calc
_refine_ls_wR_factor_gt 0.1579
_refine_ls_wR_factor_ref 0.1876
_reflns_number_gt 1956
_reflns_number_total 2830
_reflns_threshold_expression I>2\s(I)
_cod_data_source_file bt2191.cif
_cod_data_source_block I
_cod_depositor_comments
;
The following automatic conversions were performed:
'_symmetry_cell_setting' value 'Monoclinic' changed to 'monoclinic'
according to '/home/saulius/struct/CIF-dictionaries/cif_core.dic'
dictionary named 'cif_core.dic' version 2.4.1 from 2010-06-29.

Automatic conversion script
Id: cif_fix_enum 1527 2010-12-29 10:47:43Z saulius 

The following automatic conversions were performed:

'_symmetry_cell_setting' value 'Monoclinic' changed to 'monoclinic'
according to /home/saulius/struct/CIF-dictionaries/cif_core.dic
dictionary named 'cif_core.dic' version 2.4.1 from 2010-06-29.

Automatic conversion script
Id: cif_fix_values 1715 2011-07-08 13:25:40Z adriana 
;
_cod_original_sg_symbol_H-M 'P 21/c'
_cod_database_code 2210892
_cod_database_fobs_code 2210892

loop_
_symmetry_equiv_pos_as_xyz
'x, y, z'
'-x, y+1/2, -z+1/2'
'-x, -y, -z'
'x, -y-1/2, z-1/2'

loop_
_atom_site_type_symbol
_atom_site_label
_atom_site_fract_x
_atom_site_fract_y
_atom_site_fract_z
_atom_site_U_iso_or_equiv
_atom_site_adp_type
_atom_site_calc_flag
_atom_site_refinement_flags
_atom_site_occupancy
Cl Cl1 0.56443(10) -0.03057(16) 0.41796(7) 0.0872(5) Uani d . 1
O O1 0.8325(2) 0.6811(4) 0.48286(14) 0.0671(8) Uani d . 1
H H1 0.8804 0.6893 0.4626 0.101 Uiso calc R 1
O O2 1.04477(18) 0.3305(3) 0.30864(13) 0.0538(7) Uani d . 1
N N1 0.9423(2) 0.5782(4) 0.40023(14) 0.0425(7) Uani d . 1
N N2 1.1741(2) 0.7748(3) 0.34951(15) 0.0432(7) Uani d . 1
N N3 1.15811(19) 0.6017(3) 0.31420(14) 0.0409(7) Uani d . 1
C C5 0.6463(3) 0.1800(5) 0.43720(19) 0.0542(10) Uani d . 1
C C6 0.7301(3) 0.2165(5) 0.40757(19) 0.0508(9) Uani d . 1
H H6 0.7440 0.1281 0.3781 0.061 Uiso calc R 1
C C1 0.7951(3) 0.3860(4) 0.42126(17) 0.0423(8) Uani d . 1
C C2 0.7727(3) 0.5162(5) 0.46655(18) 0.0487(9) Uani d . 1
C C3 0.6867(3) 0.4746(6) 0.4956(2) 0.0610(11) Uani d . 1
H H3 0.6713 0.5612 0.5252 0.073 Uiso calc R 1
C C4 0.6241(3) 0.3079(6) 0.4813(2) 0.0592(10) Uani d . 1
H H4 0.5670 0.2814 0.5013 0.071 Uiso calc R 1
C C7 0.8829(3) 0.4227(4) 0.38941(18) 0.0454(9) Uani d . 1
H H7 0.8968 0.3322 0.3606 0.054 Uiso calc R 1
C C8 1.0282(2) 0.6165(4) 0.37059(16) 0.0385(8) Uani d . 1
C C10 1.0706(2) 0.4948(4) 0.32853(18) 0.0406(8) Uani d . 1
C C9 1.0903(3) 0.7843(4) 0.37986(17) 0.0421(8) Uani d . 1
C C13 1.2530(2) 0.5220(4) 0.29700(17) 0.0382(8) Uani d . 1
C C14 1.2286(3) 0.4004(5) 0.24218(19) 0.0500(9) Uani d . 1
H H14 1.1506 0.3758 0.2159 0.060 Uiso calc R 1
C C15 1.3200(3) 0.3162(5) 0.2267(2) 0.0638(11) Uani d . 1
H H15 1.3036 0.2324 0.1905 0.077 Uiso calc R 1
C C16 1.4352(3) 0.3549(5) 0.2645(2) 0.0635(11) Uani d . 1
H H16 1.4969 0.2984 0.2537 0.076 Uiso calc R 1
C C17 1.4591(3) 0.4771(5) 0.31822(19) 0.0502(9) Uani d . 1
H H17 1.5373 0.5048 0.3434 0.060 Uiso calc R 1
C C18 1.3691(3) 0.5590(4) 0.33530(17) 0.0412(8) Uani d . 1
H H18 1.3862 0.6392 0.3726 0.049 Uiso calc R 1
C C12 1.2123(3) 0.9391(4) 0.3189(2) 0.0549(10) Uani d . 1
H H12A 1.1501 0.9753 0.2783 0.082 Uiso calc R 1
H H12B 1.2818 0.9063 0.3080 0.082 Uiso calc R 1
H H12C 1.2301 1.0433 0.3502 0.082 Uiso calc R 1
C C11 1.0755(3) 0.9571(5) 0.4171(2) 0.0579(10) Uani d . 1
H H11A 1.1502 0.9906 0.4500 0.087 Uiso calc R 1
H H11B 1.0189 0.9321 0.4396 0.087 Uiso calc R 1
H H11C 1.0478 1.0600 0.3858 0.087 Uiso calc R 1

loop_
_atom_site_aniso_label
_atom_site_aniso_U_11
_atom_site_aniso_U_22
_atom_site_aniso_U_33
_atom_site_aniso_U_12
_atom_site_aniso_U_13
_atom_site_aniso_U_23
Cl1 0.0812(8) 0.0764(8) 0.1173(11) -0.0297(6) 0.0508(7) -0.0018(7)
O1 0.0627(16) 0.0636(16) 0.080(2) -0.0100(13) 0.0302(14) -0.0231(15)
O2 0.0535(13) 0.0338(13) 0.0813(18) -0.0089(10) 0.0321(13) -0.0102(12)
N1 0.0363(14) 0.0380(15) 0.0515(18) 0.0035(11) 0.0120(12) 0.0012(13)
N2 0.0385(14) 0.0309(13) 0.0596(19) -0.0029(11) 0.0155(13) -0.0021(13)
N3 0.0366(14) 0.0281(13) 0.0578(19) -0.0030(10) 0.0153(13) -0.0052(13)
C5 0.0460(19) 0.054(2) 0.061(2) -0.0034(16) 0.0160(18) 0.009(2)
C6 0.0473(19) 0.045(2) 0.064(2) 0.0004(15) 0.0237(18) 0.0001(18)
C1 0.0342(16) 0.0433(19) 0.049(2) 0.0049(13) 0.0138(15) 0.0035(16)
C2 0.0368(17) 0.054(2) 0.051(2) 0.0002(15) 0.0089(16) -0.0017(18)
C3 0.058(2) 0.075(3) 0.050(2) 0.009(2) 0.0189(19) -0.006(2)
C4 0.048(2) 0.077(3) 0.053(2) -0.0024(18) 0.0172(18) 0.009(2)
C7 0.0381(17) 0.0407(18) 0.056(2) 0.0052(14) 0.0138(15) -0.0014(17)
C8 0.0323(15) 0.0318(16) 0.049(2) 0.0025(12) 0.0100(14) 0.0023(15)
C10 0.0316(15) 0.0313(17) 0.056(2) 0.0000(12) 0.0110(14) 0.0024(16)
C9 0.0370(16) 0.0318(16) 0.050(2) 0.0053(13) 0.0041(15) 0.0006(15)
C13 0.0381(17) 0.0305(15) 0.047(2) -0.0018(12) 0.0146(15) 0.0046(15)
C14 0.0452(19) 0.050(2) 0.053(2) -0.0092(15) 0.0130(17) -0.0026(18)
C15 0.069(3) 0.060(2) 0.070(3) -0.0092(19) 0.033(2) -0.022(2)
C16 0.059(2) 0.058(2) 0.084(3) 0.0036(18) 0.039(2) -0.003(2)
C17 0.0388(18) 0.054(2) 0.058(3) -0.0002(15) 0.0165(16) 0.0050(19)
C18 0.0407(17) 0.0438(18) 0.0378(19) -0.0020(14) 0.0112(14) 0.0006(16)
C12 0.0513(19) 0.0324(17) 0.080(3) -0.0056(15) 0.0212(19) 0.0032(19)
C11 0.061(2) 0.0400(19) 0.074(3) 0.0002(16) 0.024(2) -0.0084(19)

loop_
_atom_type_symbol
_atom_type_description
_atom_type_scat_dispersion_real
_atom_type_scat_dispersion_imag
_atom_type_scat_source
C C 0.0033 0.0016 'International Tables Vol C Tables 4.2.6.8 and 6.1.1.4'
H H 0.0000 0.0000 'International Tables Vol C Tables 4.2.6.8 and 6.1.1.4'
Cl Cl 0.1484 0.1585 'International Tables Vol C Tables 4.2.6.8 and 6.1.1.4'
N N 0.0061 0.0033 'International Tables Vol C Tables 4.2.6.8 and 6.1.1.4'
O O 0.0106 0.0060 'International Tables Vol C Tables 4.2.6.8 and 6.1.1.4'

loop_
_geom_angle_atom_site_label_1
_geom_angle_atom_site_label_2
_geom_angle_atom_site_label_3
_geom_angle
_geom_angle_publ_flag
C2 O1 H1 109.5 ?
C7 N1 C8 122.3(3) yes
C9 N2 N3 107.3(2) ?
C9 N2 C12 123.5(3) ?
N3 N2 C12 117.5(3) ?
C10 N3 N2 109.5(3) yes
C10 N3 C13 124.1(2) yes
N2 N3 C13 119.8(2) yes
C6 C5 C4 121.0(4) ?
C6 C5 Cl1 119.6(3) ?
C4 C5 Cl1 119.4(3) ?
C5 C6 C1 120.5(3) ?
C5 C6 H6 119.7 ?
C1 C6 H6 119.7 ?
C6 C1 C2 118.4(3) ?
C6 C1 C7 119.9(3) ?
C2 C1 C7 121.7(3) yes
O1 C2 C3 118.6(3) yes
O1 C2 C1 121.9(3) yes
C3 C2 C1 119.5(3) ?
C4 C3 C2 121.0(4) ?
C4 C3 H3 119.5 ?
C2 C3 H3 119.5 ?
C3 C4 C5 119.5(4) ?
C3 C4 H4 120.2 ?
C5 C4 H4 120.2 ?
N1 C7 C1 121.1(3) ?
N1 C7 H7 119.4 ?
C1 C7 H7 119.4 ?
C9 C8 N1 123.2(3) ?
C9 C8 C10 108.4(3) ?
N1 C8 C10 128.4(3) ?
O2 C10 N3 123.5(3) ?
O2 C10 C8 131.8(3) ?
N3 C10 C8 104.6(3) ?
N2 C9 C8 109.9(3) ?
N2 C9 C11 121.5(3) ?
C8 C9 C11 128.6(3) ?
C18 C13 C14 119.6(3) ?
C18 C13 N3 121.0(3) ?
C14 C13 N3 119.3(3) ?
C15 C14 C13 119.8(3) ?
C15 C14 H14 120.1 ?
C13 C14 H14 120.1 ?
C16 C15 C14 120.4(4) ?
C16 C15 H15 119.8 ?
C14 C15 H15 119.8 ?
C17 C16 C15 119.7(4) ?
C17 C16 H16 120.2 ?
C15 C16 H16 120.2 ?
C16 C17 C18 120.7(3) ?
C16 C17 H17 119.6 ?
C18 C17 H17 119.6 ?
C17 C18 C13 119.8(3) ?
C17 C18 H18 120.1 ?
C13 C18 H18 120.1 ?
N2 C12 H12A 109.5 ?
N2 C12 H12B 109.5 ?
H12A C12 H12B 109.5 ?
N2 C12 H12C 109.5 ?
H12A C12 H12C 109.5 ?
H12B C12 H12C 109.5 ?
C9 C11 H11A 109.5 ?
C9 C11 H11B 109.5 ?
H11A C11 H11B 109.5 ?
C9 C11 H11C 109.5 ?
H11A C11 H11C 109.5 ?
H11B C11 H11C 109.5 ?

loop_
_geom_bond_atom_site_label_1
_geom_bond_atom_site_label_2
_geom_bond_distance
_geom_bond_publ_flag
Cl1 C5 1.749(4) yes
O1 C2 1.348(4) yes
O1 H1 0.8200 ?
O2 C10 1.234(3) yes
N1 C7 1.284(4) yes
N1 C8 1.392(4) yes
N2 C9 1.355(4) ?
N2 N3 1.405(3) ?
N2 C12 1.468(4) ?
N3 C10 1.401(4) ?
N3 C13 1.416(4) ?
C5 C6 1.367(5) ?
C5 C4 1.378(5) ?
C6 C1 1.402(4) ?
C6 H6 0.9300 ?
C1 C2 1.407(5) ?
C1 C7 1.443(5) ?
C2 C3 1.389(5) ?
C3 C4 1.371(5) ?
C3 H3 0.9300 ?
C4 H4 0.9300 ?
C7 H7 0.9300 ?
C8 C9 1.375(4) ?
C8 C10 1.436(5) ?
C9 C11 1.487(5) ?
C13 C18 1.380(4) ?
C13 C14 1.384(5) ?
C14 C15 1.374(5) ?
C14 H14 0.9300 ?
C15 C16 1.371(5) ?
C15 H15 0.9300 ?
C16 C17 1.369(5) ?
C16 H16 0.9300 ?
C17 C18 1.369(5) ?
C17 H17 0.9300 ?
C18 H18 0.9300 ?
C12 H12A 0.9600 ?
C12 H12B 0.9600 ?
C12 H12C 0.9600 ?
C11 H11A 0.9600 ?
C11 H11B 0.9600 ?
C11 H11C 0.9600 ?

loop_
_geom_hbond_atom_site_label_D
_geom_hbond_atom_site_label_H
_geom_hbond_atom_site_label_A
_geom_hbond_distance_DH
_geom_hbond_distance_HA
_geom_hbond_distance_DA
_geom_hbond_angle_DHA
_geom_hbond_publ_flag
O1 H1 N1 0.82 1.87 2.599(4) 146.8 yes

loop_
_geom_torsion_atom_site_label_1
_geom_torsion_atom_site_label_2
_geom_torsion_atom_site_label_3
_geom_torsion_atom_site_label_4
_geom_torsion
C9 N2 N3 C10 -5.9(3)
C12 N2 N3 C10 -150.3(3)
C9 N2 N3 C13 -158.6(3)
C12 N2 N3 C13 57.0(4)
C4 C5 C6 C1 -0.3(5)
Cl1 C5 C6 C1 178.8(2)
C5 C6 C1 C2 0.5(5)
C5 C6 C1 C7 -179.8(3)
C6 C1 C2 O1 179.2(3)
C7 C1 C2 O1 -0.4(5)
C6 C1 C2 C3 -0.7(5)
C7 C1 C2 C3 179.7(3)
O1 C2 C3 C4 -179.3(3)
C1 C2 C3 C4 0.6(5)
C2 C3 C4 C5 -0.3(5)
C6 C5 C4 C3 0.2(5)
Cl1 C5 C4 C3 -178.9(3)
C8 N1 C7 C1 179.5(3)
C6 C1 C7 N1 178.8(3)
C2 C1 C7 N1 -1.5(5)
C7 N1 C8 C9 178.0(3)
C7 N1 C8 C10 -4.1(5)
N2 N3 C10 O2 -174.1(3)
C13 N3 C10 O2 -22.9(5)
N2 N3 C10 C8 3.8(3)
C13 N3 C10 C8 155.1(3)
C9 C8 C10 O2 177.3(3)
N1 C8 C10 O2 -0.8(6)
C9 C8 C10 N3 -0.5(3)
N1 C8 C10 N3 -178.6(3)
N3 N2 C9 C8 5.6(3)
C12 N2 C9 C8 147.3(3)
N3 N2 C9 C11 -174.9(3)
C12 N2 C9 C11 -33.2(5)
N1 C8 C9 N2 175.0(3)
C10 C8 C9 N2 -3.2(4)
N1 C8 C9 C11 -4.4(5)
C10 C8 C9 C11 177.3(3)
C10 N3 C13 C18 -121.3(3)
N2 N3 C13 C18 27.3(4)
C10 N3 C13 C14 56.7(4)
N2 N3 C13 C14 -154.8(3)
C18 C13 C14 C15 0.6(5)
N3 C13 C14 C15 -177.3(3)
C13 C14 C15 C16 -1.3(6)
C14 C15 C16 C17 0.5(6)
C15 C16 C17 C18 1.0(6)
C16 C17 C18 C13 -1.7(5)
C14 C13 C18 C17 0.9(5)
N3 C13 C18 C17 178.8(3)

loop_
_cod_related_entry_id
_cod_related_entry_database
_cod_related_entry_code
1 ChemSpider 30655049
